data_2207082
loop_
_publ_author_name
'Salloum, D.'
'Gougeon, P.'
'Potel, M.'

_publ_section_title
;
 Ag~1.91~Cs~1.16~Mo~9~S~11~: a novel quaternary reduced molybdenum
 sulfide containing Mo~9~ clusters
;
_journal_coeditor_code WM6090
_journal_issue 10
_journal_name_full 'Acta Crystallographica Section E'
_journal_page_first i213
_journal_page_last i215
_journal_paper_doi 10.1107/S1600536805028205
_journal_volume 61
_journal_year 2005
_chemical_formula_iupac 'Ag1.91 Cs1.16 Mo9 S11'
_chemical_formula_structural 'Ag1.91 Cs1.16 (Mo9 S11)'
_chemical_formula_sum 'Ag1.91 Cs1.16 Mo9 S11'
_chemical_formula_weight 1576.99
_chemical_name_systematic
;
silver caesium nonamolybdenum undecasulfide
;
_space_group_IT_number 176
_symmetry_cell_setting hexagonal
_symmetry_space_group_name_Hall '-P 6c'
_symmetry_space_group_name_H-M 'P 63/m'
_atom_sites_solution_primary isomor
_atom_sites_solution_secondary difmap
_audit_creation_method SHELXL-97
_cell_angle_alpha 90.00
_cell_angle_beta 90.00
_cell_angle_gamma 120.00
_cell_formula_units_Z 2
_cell_length_a 9.63660(10)
_cell_length_b 9.63660(10)
_cell_length_c 11.6119(3)
_cell_measurement_reflns_used 13553
_cell_measurement_temperature 293(2)
_cell_measurement_theta_max 39.11
_cell_measurement_theta_min 1.70
_cell_volume 933.86(3)
_computing_cell_refinement COLLECT
_computing_data_collection 'COLLECT (Nonius, 1998)'
_computing_data_reduction 'EvalCCD (Duisenberg, 1998)'
_computing_molecular_graphics 'DIAMOND (Bergerhoff, 1996)'
_computing_publication_material SHELXL97
_computing_structure_refinement 'SHELXL97 (Sheldrick, 1997)'
_diffrn_ambient_temperature 293(2)
_diffrn_measured_fraction_theta_full 0.998
_diffrn_measured_fraction_theta_max 0.998
_diffrn_measurement_device_type 'Nonius KappaCCD'
_diffrn_measurement_method '\f scans and \w'
_diffrn_radiation_monochromator graphite
_diffrn_radiation_source 'fine-focus sealed tube'
_diffrn_radiation_type MoK\a
_diffrn_radiation_wavelength 0.71069
_diffrn_reflns_av_R_equivalents 0.0385
_diffrn_reflns_av_sigmaI/netI 0.0233
_diffrn_reflns_limit_h_max 17
_diffrn_reflns_limit_h_min -17
_diffrn_reflns_limit_k_max 16
_diffrn_reflns_limit_k_min -17
_diffrn_reflns_limit_l_max 20
_diffrn_reflns_limit_l_min -16
_diffrn_reflns_number 16326
_diffrn_reflns_theta_full 39.76
_diffrn_reflns_theta_max 39.76
_diffrn_reflns_theta_min 3.01
_diffrn_standards_decay_% 0
_diffrn_standards_number 0
_exptl_absorpt_coefficient_mu 11.223
_exptl_absorpt_correction_T_max 0.5130
_exptl_absorpt_correction_T_min 0.3934
_exptl_absorpt_correction_type analytical
_exptl_absorpt_process_details '(de Meulenaar & Tompa, 1965)'
_exptl_crystal_colour black
_exptl_crystal_density_diffrn 5.608
_exptl_crystal_density_method 'not measured'
_exptl_crystal_description 'truncated octahedron'
_exptl_crystal_F_000 1416
_exptl_crystal_size_max 0.12
_exptl_crystal_size_mid 0.10
_exptl_crystal_size_min 0.09
_refine_diff_density_max 1.275
_refine_diff_density_min -1.315
_refine_ls_extinction_coef 0.00338(14)
_refine_ls_extinction_expression Fc^*^=kFc[1+0.001xFc^2^\l^3^/sin(2\q)]^-1/4^
_refine_ls_extinction_method SHELXL97
_refine_ls_goodness_of_fit_ref 1.081
_refine_ls_matrix_type full
_refine_ls_number_parameters 50
_refine_ls_number_reflns 1982
_refine_ls_number_restraints 0
_refine_ls_restrained_S_all 1.081
_refine_ls_R_factor_all 0.0262
_refine_ls_R_factor_gt 0.0217
_refine_ls_shift/su_max 0.001
_refine_ls_shift/su_mean 0.000
_refine_ls_structure_factor_coef Fsqd
_refine_ls_weighting_details 'w = 1/[\s^2^(Fo^2^)+(0.0146P)^2^+2.105P] where P = (Fo^2^+2Fc^2^)/3'
_refine_ls_weighting_scheme calc
_refine_ls_wR_factor_gt 0.0450
_refine_ls_wR_factor_ref 0.0457
_reflns_number_gt 1752
_reflns_number_total 1982
_reflns_threshold_expression I>2\s(I)
_cod_data_source_file wm6090.cif
_cod_data_source_block I
_cod_database_code 2207082
_cod_database_fobs_code 2207082

loop_
_symmetry_equiv_pos_as_xyz
'x, y, z'
'-x, -y, z+1/2'
'-y, x-y, z'
'-x+y, -x, z'
'x-y, x, z+1/2'
'y, -x+y, z+1/2'
'-x, -y, -z'
'x, y, -z-1/2'
'y, -x+y, -z'
'x-y, x, -z'
'-x+y, -x, -z-1/2'
'-y, x-y, -z-1/2'

loop_
_atom_site_label
_atom_site_fract_x
_atom_site_fract_y
_atom_site_fract_z
_atom_site_U_iso_or_equiv
_atom_site_adp_type
_atom_site_calc_flag
_atom_site_refinement_flags
_atom_site_occupancy
_atom_site_type_symbol
Mo1 0.51582(2) 0.16899(2) 0.058863(14) 0.00800(4) Uani d . 1 Mo
Mo2 0.67583(3) 0.17495(3) 0.2500 0.00711(5) Uani d S 1 Mo
S1 0.35745(6) 0.30591(6) 0.06805(4) 0.01006(9) Uani d . 1 S
S2 0.38169(9) 0.03069(9) 0.2500 0.01058(12) Uani d S 1 S
S3 0.6667 0.3333 -0.10280(8) 0.01318(15) Uani d S 1 S
Ag 0.57939(6) -0.16398(5) 0.2500 0.02623(15) Uani d SP 0.636(2) Ag
Cs1 0.0000 0.0000 0.2500 0.139(5) Uani d SP 0.573(15) Cs
Cs2 0.0000 0.0000 0.4029(18) 0.176(8) Uani d SP 0.294(8) Cs

loop_
_atom_site_aniso_label
_atom_site_aniso_U_11
_atom_site_aniso_U_22
_atom_site_aniso_U_33
_atom_site_aniso_U_12
_atom_site_aniso_U_13
_atom_site_aniso_U_23
Mo1 0.00863(7) 0.00915(7) 0.00700(7) 0.00504(6) -0.00039(5) -0.00026(5)
Mo2 0.00759(9) 0.00727(9) 0.00659(9) 0.00382(7) 0.000 0.000
S1 0.00986(19) 0.01127(19) 0.01034(19) 0.00625(16) -0.00157(14) 0.00042(14)
S2 0.0088(3) 0.0091(3) 0.0114(3) 0.0026(2) 0.000 0.000
S3 0.0166(2) 0.0166(2) 0.0064(3) 0.00829(12) 0.000 0.000
Ag 0.0322(3) 0.0139(2) 0.0365(3) 0.01437(18) 0.000 0.000
Cs1 0.0359(7) 0.0359(7) 0.344(17) 0.0179(3) 0.000 0.000
Cs2 0.0165(5) 0.0165(5) 0.50(2) 0.0083(3) 0.000 0.000

loop_
_atom_type_symbol
_atom_type_description
_atom_type_scat_dispersion_real
_atom_type_scat_dispersion_imag
_atom_type_scat_source
S S 0.1246 0.1234 'International Tables Vol C Tables 4.2.6.8 and 6.1.1.4'
Mo Mo -1.6832 0.6857 'International Tables Vol C Tables 4.2.6.8 and 6.1.1.4'
Ag Ag -0.8971 1.1015 'International Tables Vol C Tables 4.2.6.8 and 6.1.1.4'
Cs Cs -0.3680 2.1192 'International Tables Vol C Tables 4.2.6.8 and 6.1.1.4'

loop_
_geom_angle_atom_site_label_1
_geom_angle_atom_site_label_2
_geom_angle_atom_site_label_3
_geom_angle_site_symmetry_1
_geom_angle_site_symmetry_3
_geom_angle
S3 Mo1 S1 . . 90.767(13)
S3 Mo1 S1 . 3_655 90.316(13)
S1 Mo1 S1 . 3_655 173.41(2)
S3 Mo1 S1 . 9 93.662(19)
S1 Mo1 S1 . 9 91.47(2)
S1 Mo1 S1 3_655 9 94.947(17)
S3 Mo1 S2 . . 171.42(2)
S1 Mo1 S2 . . 87.42(2)
S1 Mo1 S2 3_655 . 90.55(2)
S1 Mo1 S2 9 . 94.766(19)
S3 Mo1 Mo1 . 4_665 56.935(11)
S1 Mo1 Mo1 . 4_665 58.196(14)
S1 Mo1 Mo1 3_655 4_665 117.442(14)
S1 Mo1 Mo1 9 4_665 133.873(14)
S2 Mo1 Mo1 . 4_665 115.366(16)
S3 Mo1 Mo1 . 3_655 56.935(11)
S1 Mo1 Mo1 . 3_655 118.134(14)
S1 Mo1 Mo1 3_655 3_655 57.503(14)
S1 Mo1 Mo1 9 3_655 135.936(13)
S2 Mo1 Mo1 . 3_655 116.908(15)
Mo1 Mo1 Mo1 4_665 3_655 60.0
S3 Mo1 Mo2 . . 118.478(13)
S1 Mo1 Mo2 . . 117.028(14)
S1 Mo1 Mo2 3_655 . 56.959(13)
S1 Mo1 Mo2 9 . 134.752(14)
S2 Mo1 Mo2 . . 55.533(16)
Mo1 Mo1 Mo2 4_665 . 91.328(6)
Mo1 Mo1 Mo2 3_655 . 61.573(7)
S3 Mo1 Mo2 . 4_665 117.007(14)
S1 Mo1 Mo2 . 4_665 56.616(13)
S1 Mo1 Mo2 3_655 4_665 117.281(14)
S1 Mo1 Mo2 9 4_665 133.564(15)
S2 Mo1 Mo2 . 4_665 55.311(16)
Mo1 Mo1 Mo2 4_665 4_665 60.100(6)
Mo1 Mo1 Mo2 3_655 4_665 90.472(6)
Mo2 Mo1 Mo2 . 4_665 60.413(9)
S3 Mo1 Mo1 . 7_655 92.971(12)
S1 Mo1 Mo1 . 7_655 138.201(15)
S1 Mo1 Mo1 3_655 7_655 48.195(12)
S1 Mo1 Mo1 9 7_655 46.752(12)
S2 Mo1 Mo1 . 7_655 93.968(17)
Mo1 Mo1 Mo1 4_665 7_655 148.814(8)
Mo1 Mo1 Mo1 3_655 7_655 98.328(11)
Mo2 Mo1 Mo1 . 7_655 97.361(8)
Mo2 Mo1 Mo1 4_665 7_655 148.292(10)
S3 Mo1 Ag . 7_655 47.083(15)
S1 Mo1 Ag . 7_655 80.398(15)
S1 Mo1 Ag 3_655 7_655 105.012(15)
S1 Mo1 Ag 9 7_655 48.621(14)
S2 Mo1 Ag . 7_655 140.474(17)
Mo1 Mo1 Ag 4_665 7_655 89.624(8)
Mo1 Mo1 Ag 3_655 7_655 101.897(8)
Mo2 Mo1 Ag . 7_655 159.697(11)
Mo2 Mo1 Ag 4_665 7_655 135.639(10)
Mo1 Mo1 Ag 7_655 7_655 72.229(9)
S3 Mo1 Mo2 . 3_655 86.599(14)
S1 Mo1 Mo2 . 3_655 87.663(13)
S1 Mo1 Mo2 3_655 3_655 85.913(13)
S1 Mo1 Mo2 9 3_655 179.099(14)
S2 Mo1 Mo2 . 3_655 84.950(15)
Mo1 Mo1 Mo2 4_665 3_655 45.695(4)
Mo1 Mo1 Mo2 3_655 3_655 44.852(4)
Mo2 Mo1 Mo2 . 3_655 45.645(6)
Mo2 Mo1 Mo2 4_665 3_655 45.632(6)
Mo1 Mo1 Mo2 7_655 3_655 134.107(9)
Ag Mo1 Mo2 7_655 3_655 131.401(9)
S3 Mo1 Ag . . 129.991(9)
S1 Mo1 Ag . . 138.797(14)
S1 Mo1 Ag 3_655 . 39.675(14)
S1 Mo1 Ag 9 . 91.533(14)
S2 Mo1 Ag . . 51.381(18)
Mo1 Mo1 Ag 4_665 . 134.457(8)
Mo1 Mo1 Ag 3_655 . 86.317(10)
Mo2 Mo1 Ag . . 43.682(7)
Mo2 Mo1 Ag 4_665 . 93.447(7)
Mo1 Mo1 Ag 7_655 . 57.132(6)
Ag Mo1 Ag 7_655 . 129.361(6)
Mo2 Mo1 Ag 3_655 . 88.957(7)
S3 Mo1 S3 . 7_655 127.354(6)
S1 Mo1 S3 . 7_655 125.862(13)
S1 Mo1 S3 3_655 7_655 57.743(12)
S1 Mo1 S3 9 7_655 54.445(15)
S2 Mo1 S3 . 7_655 59.730(19)
Mo1 Mo1 S3 4_665 7_655 171.677(11)
Mo1 Mo1 S3 3_655 7_655 115.075(8)
Mo2 Mo1 S3 . 7_655 80.349(12)
Mo2 Mo1 S3 4_665 7_655 114.859(13)
Mo1 Mo1 S3 7_655 7_655 34.383(11)
Ag Mo1 S3 7_655 7_655 98.170(14)
Mo2 Mo1 S3 3_655 7_655 125.983(11)
Ag Mo1 S3 . 7_655 37.307(10)
S3 Mo1 S1 . 4_665 52.347(15)
S1 Mo1 S1 . 4_665 87.873(8)
S1 Mo1 S1 3_655 4_665 87.644(8)
S1 Mo1 S1 9 4_665 145.971(9)
S2 Mo1 S1 . 4_665 119.170(16)
Mo1 Mo1 S1 4_665 4_665 29.798(8)
Mo1 Mo1 S1 3_655 4_665 30.261(8)
Mo2 Mo1 S1 . 4_665 73.770(9)
Mo2 Mo1 S1 4_665 4_665 72.252(9)
Mo1 Mo1 S1 7_655 4_665 126.158(10)
Ag Mo1 S1 7_655 4_665 97.930(11)
Mo2 Mo1 S1 3_655 4_665 34.262(7)
Ag Mo1 S1 . 4_665 110.937(10)
S3 Mo1 S1 7_655 4_665 144.595(8)
S3 Mo1 Ag . 3_545 159.014(15)
S1 Mo1 Ag . 3_545 94.721(15)
S1 Mo1 Ag 3_655 3_545 86.546(14)
S1 Mo1 Ag 9 3_545 66.003(13)
S2 Mo1 Ag . 3_545 29.556(14)
Mo1 Mo1 Ag 4_665 3_545 141.538(8)
Mo1 Mo1 Ag 3_655 3_545 134.938(9)
Mo2 Mo1 Ag . 3_545 76.681(7)
Mo2 Mo1 Ag 4_665 3_545 82.602(8)
Mo1 Mo1 Ag 7_655 3_545 69.615(8)
Ag Mo1 Ag 7_655 3_545 114.012(11)
Mo2 Mo1 Ag 3_655 3_545 113.814(5)
Ag Mo1 Ag . 3_545 50.079(14)
S3 Mo1 Ag 7_655 3_545 36.367(10)
S1 Mo1 Ag 4_665 3_545 147.955(8)
S2 Mo2 S2 . 3_655 172.79(2)
S2 Mo2 S1 . 12_656 93.858(16)
S2 Mo2 S1 3_655 12_656 89.883(16)
S2 Mo2 S1 . 3_655 93.858(16)
S2 Mo2 S1 3_655 3_655 89.883(16)
S1 Mo2 S1 12_656 3_655 117.33(3)
S2 Mo2 Mo1 . . 60.004(8)
S2 Mo2 Mo1 3_655 . 117.603(9)
S1 Mo2 Mo1 12_656 . 150.850(16)
S1 Mo2 Mo1 3_655 . 57.464(13)
S2 Mo2 Mo1 . 8_556 60.004(8)
S2 Mo2 Mo1 3_655 8_556 117.603(9)
S1 Mo2 Mo1 12_656 8_556 57.464(13)
S1 Mo2 Mo1 3_655 8_556 150.850(16)
Mo1 Mo2 Mo1 . 8_556 111.397(11)
S2 Mo2 Mo2 . 3_655 116.58(2)
S2 Mo2 Mo2 3_655 3_655 56.21(2)
S1 Mo2 Mo2 12_656 3_655 115.536(14)
S1 Mo2 Mo2 3_655 3_655 115.536(14)
Mo1 Mo2 Mo2 . 3_655 89.490(6)
Mo1 Mo2 Mo2 8_556 3_655 89.490(6)
S2 Mo2 Mo2 . 4_665 56.58(2)
S2 Mo2 Mo2 3_655 4_665 116.21(2)
S1 Mo2 Mo2 12_656 4_665 117.870(14)
S1 Mo2 Mo2 3_655 4_665 117.870(14)
Mo1 Mo2 Mo2 . 4_665 60.499(7)
Mo1 Mo2 Mo2 8_556 4_665 60.499(7)
Mo2 Mo2 Mo2 3_655 4_665 60.0
S2 Mo2 Mo1 . 12_656 118.128(9)
S2 Mo2 Mo1 3_655 12_656 59.323(8)
S1 Mo2 Mo1 12_656 12_656 56.450(13)
S1 Mo2 Mo1 3_655 12_656 146.973(16)
Mo1 Mo2 Mo1 . 12_656 145.118(10)
Mo1 Mo2 Mo1 8_556 12_656 58.327(7)
Mo2 Mo2 Mo1 3_655 12_656 59.088(7)
Mo2 Mo2 Mo1 4_665 12_656 88.686(6)
S2 Mo2 Mo1 . 3_655 118.128(9)
S2 Mo2 Mo1 3_655 3_655 59.323(8)
S1 Mo2 Mo1 12_656 3_655 146.973(16)
S1 Mo2 Mo1 3_655 3_655 56.450(13)
Mo1 Mo2 Mo1 . 3_655 58.327(7)
Mo1 Mo2 Mo1 8_556 3_655 145.118(10)
Mo2 Mo2 Mo1 3_655 3_655 59.088(7)
Mo2 Mo2 Mo1 4_665 3_655 88.686(6)
Mo1 Mo2 Mo1 12_656 3_655 109.041(11)
S2 Mo2 Ag . . 74.60(2)
S2 Mo2 Ag 3_655 . 112.61(2)
S1 Mo2 Ag 12_656 . 61.360(13)
S1 Mo2 Ag 3_655 . 61.360(13)
Mo1 Mo2 Ag . . 96.777(9)
Mo1 Mo2 Ag 8_556 . 96.777(9)
Mo2 Mo2 Ag 3_655 . 168.818(17)
Mo2 Mo2 Ag 4_665 . 131.182(17)
Mo1 Mo2 Ag 12_656 . 116.846(8)
Mo1 Mo2 Ag 3_655 . 116.846(8)
S2 Mo2 Mo1 . 11_666 86.642(16)
S2 Mo2 Mo1 3_655 11_666 87.502(15)
S1 Mo2 Mo1 12_656 11_666 85.649(13)
S1 Mo2 Mo1 3_655 11_666 156.879(14)
Mo1 Mo2 Mo1 . 11_666 103.965(8)
Mo1 Mo2 Mo1 8_556 11_666 43.820(5)
Mo2 Mo2 Mo1 3_655 11_666 45.682(4)
Mo2 Mo2 Mo1 4_665 11_666 44.865(4)
Mo1 Mo2 Mo1 12_656 11_666 43.833(5)
Mo1 Mo2 Mo1 3_655 11_666 103.166(7)
Ag Mo2 Mo1 . 11_666 139.984(7)
Mo1 S1 Mo2 . 4_665 66.934(14)
Mo1 S1 Mo1 . 4_665 64.301(15)
Mo2 S1 Mo1 4_665 4_665 65.577(14)
Mo1 S1 Mo1 . 10 132.91(2)
Mo2 S1 Mo1 4_665 10 132.69(2)
Mo1 S1 Mo1 4_665 10 85.053(17)
Mo1 S1 Ag . 4_665 132.75(2)
Mo2 S1 Ag 4_665 4_665 67.178(15)
Mo1 S1 Ag 4_665 4_665 105.42(2)
Mo1 S1 Ag 10 4_665 87.886(18)
Mo1 S1 Cs2 . 8_556 100.262(19)
Mo2 S1 Cs2 4_665 8_556 105.9(3)
Mo1 S1 Cs2 4_665 8_556 164.08(8)
Mo1 S1 Cs2 10 8_556 109.6(2)
Ag S1 Cs2 4_665 8_556 81.9(3)
Mo1 S1 Cs2 . 2_554 97.35(4)
Mo2 S1 Cs2 4_665 2_554 138.6(2)
Mo1 S1 Cs2 4_665 2_554 143.6(3)
Mo1 S1 Cs2 10 2_554 86.70(18)
Ag S1 Cs2 4_665 2_554 109.6(2)
Cs2 S1 Cs2 8_556 2_554 36.7(7)
Mo1 S1 Cs1 . . 99.773(16)
Mo2 S1 Cs1 4_665 . 80.599(14)
Mo1 S1 Cs1 4_665 . 145.951(19)
Mo1 S1 Cs1 10 . 123.317(17)
Ag S1 Cs1 4_665 . 62.002(15)
Cs2 S1 Cs1 8_556 . 27.3(4)
Cs2 S1 Cs1 2_554 . 64.0(3)
Mo1 S1 Mo1 . 3_655 32.068(8)
Mo2 S1 Mo1 4_665 3_655 60.088(11)
Mo1 S1 Mo1 4_665 3_655 32.297(8)
Mo1 S1 Mo1 10 3_655 111.611(16)
Ag S1 Mo1 4_665 3_655 122.614(18)
Cs2 S1 Mo1 8_556 3_655 132.03(3)
Cs2 S1 Mo1 2_554 3_655 124.33(12)
Cs1 S1 Mo1 . 3_655 125.054(13)
Mo2 S2 Mo2 . 4_665 67.21(2)
Mo2 S2 Ag . 3_545 135.94(4)
Mo2 S2 Ag 4_665 3_545 156.85(4)
Mo2 S2 Mo1 . 8_556 64.462(15)
Mo2 S2 Mo1 4_665 8_556 65.366(16)
Ag S2 Mo1 3_545 8_556 119.883(15)
Mo2 S2 Mo1 . . 64.462(15)
Mo2 S2 Mo1 4_665 . 65.366(16)
Ag S2 Mo1 3_545 . 119.883(15)
Mo1 S2 Mo1 8_556 . 118.78(3)
Mo2 S2 Cs1 . . 154.78(3)
Mo2 S2 Cs1 4_665 . 87.57(2)
Ag S2 Cs1 3_545 . 69.28(2)
Mo1 S2 Cs1 8_556 . 105.936(18)
Mo1 S2 Cs1 . . 105.936(18)
Mo2 S2 Cs2 . 8_556 143.97(19)
Mo2 S2 Cs2 4_665 8_556 87.83(2)
Ag S2 Cs2 3_545 8_556 71.56(5)
Mo1 S2 Cs2 8_556 8_556 129.1(2)
Mo1 S2 Cs2 . 8_556 81.9(2)
Cs1 S2 Cs2 . 8_556 26.6(3)
Mo2 S2 Cs2 . . 143.97(19)
Mo2 S2 Cs2 4_665 . 87.83(2)
Ag S2 Cs2 3_545 . 71.56(5)
Mo1 S2 Cs2 8_556 . 81.9(2)
Mo1 S2 Cs2 . . 129.1(2)
Cs1 S2 Cs2 . . 26.6(3)
Cs2 S2 Cs2 8_556 . 53.3(6)
Mo2 S2 Mo1 . 11_666 59.586(13)
Mo2 S2 Mo1 4_665 11_666 32.688(7)
Ag S2 Mo1 3_545 11_666 148.289(10)
Mo1 S2 Mo1 8_556 11_666 32.726(11)
Mo1 S2 Mo1 . 11_666 91.451(19)
Cs1 S2 Mo1 . 11_666 99.188(16)
Cs2 S2 Mo1 8_556 11_666 111.62(11)
Cs2 S2 Mo1 . 11_666 85.24(15)
Mo2 S2 Mo1 . 4_665 59.586(13)
Mo2 S2 Mo1 4_665 4_665 32.688(7)
Ag S2 Mo1 3_545 4_665 148.289(9)
Mo1 S2 Mo1 8_556 4_665 91.451(19)
Mo1 S2 Mo1 . 4_665 32.726(11)
Cs1 S2 Mo1 . 4_665 99.188(16)
Cs2 S2 Mo1 8_556 4_665 85.24(14)
Cs2 S2 Mo1 . 4_665 111.62(11)
Mo1 S2 Mo1 11_666 4_665 60.456(11)
Mo2 S2 Mo1 . 2_655 78.462(13)
Mo2 S2 Mo1 4_665 2_655 115.221(13)
Ag S2 Mo1 3_545 2_655 76.342(14)
Mo1 S2 Mo1 8_556 2_655 50.338(10)
Mo1 S2 Mo1 . 2_655 139.63(2)
Cs1 S2 Mo1 . 2_655 114.437(11)
Cs2 S2 Mo1 8_556 2_655 137.3(2)
Cs2 S2 Mo1 . 2_655 90.3(3)
Mo1 S2 Mo1 11_666 2_655 82.629(6)
Mo1 S2 Mo1 4_665 2_655 133.686(16)
Mo2 S2 Mo1 . 7_655 78.462(13)
Mo2 S2 Mo1 4_665 7_655 115.221(13)
Ag S2 Mo1 3_545 7_655 76.342(14)
Mo1 S2 Mo1 8_556 7_655 139.63(2)
Mo1 S2 Mo1 . 7_655 50.338(10)
Cs1 S2 Mo1 . 7_655 114.437(11)
Cs2 S2 Mo1 8_556 7_655 90.3(3)
Cs2 S2 Mo1 . 7_655 137.3(2)
Mo1 S2 Mo1 11_666 7_655 133.686(16)
Mo1 S2 Mo1 4_665 7_655 82.629(6)
Mo1 S2 Mo1 2_655 7_655 108.857(17)
Mo1 S3 Mo1 3_655 . 66.13(2)
Mo1 S3 Mo1 3_655 4_665 66.13(2)
Mo1 S3 Mo1 . 4_665 66.13(2)
Mo1 S3 Ag 3_655 9_665 92.109(8)
Mo1 S3 Ag . 9_665 123.937(11)
Mo1 S3 Ag 4_665 9_665 151.048(14)
Mo1 S3 Ag 3_655 7_655 151.048(14)
Mo1 S3 Ag . 7_655 92.109(8)
Mo1 S3 Ag 4_665 7_655 123.937(11)
Ag S3 Ag 9_665 7_655 84.42(2)
Mo1 S3 Ag 3_655 10 123.937(11)
Mo1 S3 Ag . 10 151.048(14)
Mo1 S3 Ag 4_665 10 92.109(8)
Ag S3 Ag 9_665 10 84.42(2)
Ag S3 Ag 7_655 10 84.42(2)
Mo1 S3 Mo1 3_655 9_665 52.646(6)
Mo1 S3 Mo1 . 9_665 118.23(2)
Mo1 S3 Mo1 4_665 9_665 81.704(11)
Ag S3 Mo1 9_665 9_665 69.665(9)
Ag S3 Mo1 7_655 9_665 147.59(3)
Ag S3 Mo1 10 9_665 74.286(10)
Mo1 S3 Mo1 3_655 7_655 81.704(11)
Mo1 S3 Mo1 . 7_655 52.646(6)
Mo1 S3 Mo1 4_665 7_655 118.23(2)
Ag S3 Mo1 9_665 7_655 74.286(10)
Ag S3 Mo1 7_655 7_655 69.665(9)
Ag S3 Mo1 10 7_655 147.59(3)
Mo1 S3 Mo1 9_665 7_655 118.596(5)
Mo1 S3 Mo1 3_655 10 118.23(2)
Mo1 S3 Mo1 . 10 81.704(11)
Mo1 S3 Mo1 4_665 10 52.646(6)
Ag S3 Mo1 9_665 10 147.59(3)
Ag S3 Mo1 7_655 10 74.286(10)
Ag S3 Mo1 10 10 69.665(9)
Mo1 S3 Mo1 9_665 10 118.596(5)
Mo1 S3 Mo1 7_655 10 118.596(5)
S2 Ag S3 4_655 7_655 90.901(18)
S2 Ag S3 4_655 2_655 90.901(18)
S3 Ag S3 7_655 2_655 78.25(3)
S2 Ag S1 4_655 12_656 117.004(19)
S3 Ag S1 7_655 12_656 146.34(2)
S3 Ag S1 2_655 12_656 82.624(17)
S2 Ag S1 4_655 3_655 117.004(19)
S3 Ag S1 7_655 3_655 82.624(17)
S3 Ag S1 2_655 3_655 146.34(2)
S1 Ag S1 12_656 3_655 99.15(2)
S2 Cs1 S2 4 . 120.0
S2 Cs1 S2 4 3 120.0
S2 Cs1 S2 . 3 120.0
S2 Cs1 S1 4 8_556 144.962(8)
S2 Cs1 S1 . 8_556 56.104(12)
S2 Cs1 S1 3 8_556 74.866(12)
S2 Cs1 S1 4 3 74.866(12)
S2 Cs1 S1 . 3 144.962(8)
S2 Cs1 S1 3 3 56.104(12)
S1 Cs1 S1 8_556 3 130.553(5)
S2 Cs1 S1 4 12_556 74.866(12)
S2 Cs1 S1 . 12_556 144.962(8)
S2 Cs1 S1 3 12_556 56.104(12)
S1 Cs1 S1 8_556 12_556 92.841(11)
S1 Cs1 S1 3 12_556 66.458(15)
S2 Cs1 S1 4 4 56.104(12)
S2 Cs1 S1 . 4 74.866(12)
S2 Cs1 S1 3 4 144.962(8)
S1 Cs1 S1 8_556 4 130.553(5)
S1 Cs1 S1 3 4 92.841(11)
S1 Cs1 S1 12_556 4 130.553(5)
S1 Cs2 S1 8_556 12_556 118.93(13)
S1 Cs2 S1 8_556 11_556 118.93(13)
S1 Cs2 S1 12_556 11_556 118.93(13)
S1 Cs2 S1 8_556 5 61.27(15)
S1 Cs2 S1 12_556 5 61.27(15)
S1 Cs2 S1 11_556 5 143.3(7)
S1 Cs2 S1 8_556 6 61.27(15)
S1 Cs2 S1 12_556 6 143.3(7)
S1 Cs2 S1 11_556 6 61.27(15)
S1 Cs2 S1 5 6 96.2(4)
S1 Cs2 S1 8_556 2 143.3(7)
S1 Cs2 S1 12_556 2 61.27(15)
S1 Cs2 S1 11_556 2 61.27(15)
S1 Cs2 S1 5 2 96.2(4)
S1 Cs2 S1 6 2 96.2(4)

loop_
_geom_bond_atom_site_label_1
_geom_bond_atom_site_label_2
_geom_bond_site_symmetry_2
_geom_bond_distance
_geom_bond_publ_flag
Mo1 S3 . 2.4172(7) y
Mo1 S1 . 2.4688(5) y
Mo1 S1 3_655 2.4877(5) y
Mo1 S1 9 2.5458(5) y
Mo1 S2 . 2.5788(4) y
Mo1 Mo1 4_665 2.6376(3) y
Mo1 Mo1 3_655 2.6376(3) ?
Mo1 Mo2 . 2.6867(2) y
Mo1 Mo2 4_665 2.7255(2) y
Mo1 Mo1 7_655 3.4025(3) ?
Mo1 Ag 7_655 3.6963(2) ?
Mo1 Mo2 3_655 3.8084(2) ?
Mo1 Ag . 4.1908(4) ?
Mo1 S3 7_655 4.2747(2) ?
Mo1 S1 4_665 4.3810(5) ?
Mo1 Ag 3_545 4.3975(4) ?
Mo2 S2 . 2.4549(8) y
Mo2 S2 3_655 2.4654(8) y
Mo2 S1 12_656 2.4736(5) y
Mo2 S1 3_655 2.4736(5) y
Mo2 Mo1 8_556 2.6867(2) ?
Mo2 Mo2 3_655 2.7232(4) y
Mo2 Mo2 4_665 2.7232(4) ?
Mo2 Mo1 12_656 2.7255(2) ?
Mo2 Mo1 3_655 2.7255(2) ?
Mo2 Ag . 2.9148(5) ?
Mo2 Mo1 11_666 3.8084(2) ?
S1 Mo2 4_665 2.4736(5) ?
S1 Mo1 4_665 2.4877(5) ?
S1 Mo1 10 2.5458(5) ?
S1 Ag 4_665 2.7754(6) ?
S1 Cs2 8_556 3.243(2) ?
S1 Cs2 2_554 3.752(11) ?
S1 Cs1 . 3.8555(5) ?
S1 Mo1 3_655 4.3810(5) ?
S2 Mo2 4_665 2.4654(8) ?
S2 Ag 3_545 2.5018(8) ?
S2 Mo1 8_556 2.5788(4) ?
S2 Cs1 . 3.5396(7) ?
S2 Cs2 8_556 3.960(10) ?
S2 Cs2 . 3.960(10) ?
S2 Mo1 11_666 4.4085(7) ?
S2 Mo1 4_665 4.4085(7) ?
S2 Mo1 2_655 4.4093(5) ?
S2 Mo1 7_655 4.4093(5) ?
S3 Mo1 3_655 2.4172(7) ?
S3 Mo1 4_665 2.4172(7) ?
S3 Ag 9_665 2.7088(7) ?
S3 Ag 7_655 2.7088(7) ?
S3 Ag 10 2.7088(7) ?
S3 Mo1 9_665 4.2747(2) ?
S3 Mo1 7_655 4.2747(2) ?
S3 Mo1 10 4.2747(2) ?
Ag S2 4_655 2.5018(8) y
Ag S3 7_655 2.7088(7) y
Ag S3 2_655 2.7088(7) y
Ag S1 12_656 2.7754(6) y
Ag S1 3_655 2.7754(6) y
Ag Cs1 1_655 3.5385(5) ?
Ag Mo1 2_655 3.6963(2) ?
Ag Mo1 7_655 3.6963(2) ?
Ag Cs2 1_655 3.959(10) ?
Ag Cs2 8_656 3.959(10) ?
Ag Mo1 8_556 4.1908(4) ?
Cs1 Cs2 . 1.78(2) ?
Cs1 Cs2 8_556 1.78(2) ?
Cs1 Ag 4_665 3.5385(5) ?
Cs1 Ag 1_455 3.5385(5) ?
Cs1 Ag 3_545 3.5385(5) ?
Cs1 S2 4 3.5396(7) y
Cs1 S2 3 3.5396(7) ?
Cs1 S1 8_556 3.8555(5) y
Cs1 S1 3 3.8555(5) ?
Cs1 S1 12_556 3.8555(5) ?
Cs1 S1 4 3.8555(5) ?
Cs1 S1 11_556 3.8555(5) ?
Cs1 Cs2 2_554 4.03(2) ?
Cs1 Cs2 7_556 4.03(2) ?
Cs1 Mo2 4_665 4.2270(2) ?
Cs1 Mo2 3_545 4.2270(2) ?
Cs1 Mo2 1_455 4.2270(2) ?
Cs1 S1 5 4.9031(5) ?
Cs2 Cs2 7_556 2.26(4) ?
Cs2 S1 8_556 3.243(2) y
Cs2 S1 12_556 3.243(2) ?
Cs2 S1 11_556 3.243(2) ?
Cs2 Cs2 8_556 3.55(4) ?
Cs2 S1 5 3.752(11) y
Cs2 S1 6 3.752(11) ?
Cs2 S1 2 3.752(11) ?
Cs2 Ag 1_455 3.959(10) ?
Cs2 Ag 4_665 3.959(10) ?
Cs2 Ag 3_545 3.959(10) ?
Cs2 S2 4 3.960(10) y
Cs2 S2 3 3.960(10) ?
Cs2 Cs1 7_556 4.03(2) ?
Cs2 Mo1 12_556 4.412(2) ?
Cs2 Mo1 11_556 4.412(2) ?
Cs2 Mo1 8_556 4.412(2) ?
Cs2 Mo2 3_545 4.585(8) ?
